data_7222291
loop_
_publ_author_name
'Zhang, Jing'
'Sun, Jing'
'Yan, Chao Guo'

_publ_section_title
;
 Efficient synthesis of functionalized spiro[indoline-3,4'-pyridines] and
 spiro[indene-2,4'-pyridines] via three-component reaction
;
_journal_name_full 'RSC Adv.'
_journal_paper_doi 10.1039/C5RA15139B
_journal_year 2015
_chemical_formula_moiety 'C39 H28 Br Cl N4 O5'
_chemical_formula_sum 'C39 H28 Br Cl N4 O5'
_chemical_formula_weight 748.01
_chemical_name_systematic
; 
 ? 
;
_space_group_IT_number 2
_symmetry_cell_setting triclinic
_symmetry_space_group_name_Hall '-P 1'
_symmetry_space_group_name_H-M 'P -1'
_atom_sites_solution_hydrogens geom
_atom_sites_solution_primary direct
_atom_sites_solution_secondary difmap
_audit_creation_method SHELXL-97
_audit_update_record
;
2015-06-26 deposited with the CCDC.
2015-09-24 downloaded from the CCDC.
;
_cell_angle_alpha 92.856(6)
_cell_angle_beta 93.307(5)
_cell_angle_gamma 94.257(6)
_cell_formula_units_Z 4
_cell_length_a 10.573(2)
_cell_length_b 13.505(3)
_cell_length_c 25.317(6)
_cell_measurement_reflns_used 6122
_cell_measurement_temperature 296(2)
_cell_measurement_theta_max 20.54
_cell_measurement_theta_min 2.27
_cell_volume 3593.7(14)
_computing_cell_refinement 'Bruker SMART'
_computing_data_collection 'Bruker SMART'
_computing_data_reduction 'Bruker SAINT'
_computing_molecular_graphics 'Bruker SHELXTL'
_computing_publication_material 'Bruker SHELXTL'
_computing_structure_refinement 'SHELXL-97 (Sheldrick, 2008)'
_computing_structure_solution 'SHELXS-97 (Sheldrick, 2008)'
_diffrn_ambient_temperature 296(2)
_diffrn_measured_fraction_theta_full 0.870
_diffrn_measured_fraction_theta_max 0.870
_diffrn_measurement_device_type 'CCD area detector'
_diffrn_measurement_method 'phi and omega scans'
_diffrn_radiation_monochromator graphite
_diffrn_radiation_source 'fine-focus sealed tube'
_diffrn_radiation_type MoK\a
_diffrn_radiation_wavelength 0.71073
_diffrn_reflns_av_R_equivalents 0.1005
_diffrn_reflns_av_sigmaI/netI 0.2510
_diffrn_reflns_limit_h_max 13
_diffrn_reflns_limit_h_min -13
_diffrn_reflns_limit_k_max 17
_diffrn_reflns_limit_k_min -17
_diffrn_reflns_limit_l_max 32
_diffrn_reflns_limit_l_min -32
_diffrn_reflns_number 38285
_diffrn_reflns_theta_full 27.54
_diffrn_reflns_theta_max 27.54
_diffrn_reflns_theta_min 0.81
_exptl_absorpt_coefficient_mu 1.267
_exptl_absorpt_correction_T_max 0.718
_exptl_absorpt_correction_T_min 0.658
_exptl_absorpt_correction_type multi-scan
_exptl_absorpt_process_details sadabs
_exptl_crystal_colour colorless
_exptl_crystal_density_diffrn 1.382
_exptl_crystal_density_meas 0
_exptl_crystal_density_method 'not measured'
_exptl_crystal_description block
_exptl_crystal_F_000 1528
_exptl_crystal_size_max 0.36
_exptl_crystal_size_mid 0.32
_exptl_crystal_size_min 0.28
_refine_diff_density_max 0.344
_refine_diff_density_min -0.414
_refine_diff_density_rms 0.067
_refine_ls_extinction_method none
_refine_ls_goodness_of_fit_ref 0.987
_refine_ls_hydrogen_treatment constr
_refine_ls_matrix_type full
_refine_ls_number_parameters 905
_refine_ls_number_reflns 14437
_refine_ls_number_restraints 0
_refine_ls_restrained_S_all 0.987
_refine_ls_R_factor_all 0.2621
_refine_ls_R_factor_gt 0.0786
_refine_ls_shift/su_max 0.000
_refine_ls_shift/su_mean 0.000
_refine_ls_structure_factor_coef Fsqd
_refine_ls_weighting_details 'calc w=1/[\s^2^(Fo^2^)+(0.0650P)^2^+0.0000P] where P=(Fo^2^+2Fc^2^)/3'
_refine_ls_weighting_scheme calc
_refine_ls_wR_factor_gt 0.1234
_refine_ls_wR_factor_ref 0.1702
_reflns_number_gt 5348
_reflns_number_total 14437
_reflns_threshold_expression >2sigma(I)
_cod_data_source_file c5ra15139b2.cif
_cod_data_source_block 3i
_cod_original_cell_volume 3593.8(14)
_cod_database_code 7222291
_audit_block_doi 10.5517/cc1j93vs

loop_
_symmetry_equiv_pos_as_xyz
'x, y, z'
'-x, -y, -z'

loop_
_atom_site_label
_atom_site_type_symbol
_atom_site_fract_x
_atom_site_fract_y
_atom_site_fract_z
_atom_site_U_iso_or_equiv
_atom_site_adp_type
_atom_site_occupancy
_atom_site_symmetry_multiplicity
_atom_site_calc_flag
_atom_site_refinement_flags
Br1 Br 0.34453(7) 0.80607(5) -0.04547(2) 0.0825(3) Uani 1 1 d .
Br2 Br -0.07612(6) 0.26406(6) 0.14166(3) 0.0877(3) Uani 1 1 d .
C1 C 0.9775(7) 0.7553(5) 0.0463(4) 0.098(3) Uani 1 1 d .
C2 C 0.9708(9) 0.8137(9) 0.0048(4) 0.124(4) Uani 1 1 d .
H2 H 1.0160 0.8011 -0.0249 0.148 Uiso 1 1 calc R
C3 C 0.8965(9) 0.8913(8) 0.0074(3) 0.133(4) Uani 1 1 d .
H3 H 0.8916 0.9329 -0.0207 0.160 Uiso 1 1 calc R
C4 C 0.8288(6) 0.9090(6) 0.0508(3) 0.090(2) Uani 1 1 d .
H4 H 0.7796 0.9632 0.0520 0.108 Uiso 1 1 calc R
C5 C 0.8318(5) 0.8491(5) 0.0921(2) 0.0488(15) Uani 1 1 d .
C6 C 0.9091(6) 0.7710(5) 0.0901(3) 0.0719(19) Uani 1 1 d .
H6 H 0.9149 0.7293 0.1181 0.086 Uiso 1 1 calc R
C7 C 0.7601(5) 0.8627(4) 0.1394(2) 0.0400(14) Uani 1 1 d .
H7 H 0.7627 0.8129 0.1634 0.048 Uiso 1 1 calc R
C8 C 0.6931(5) 0.9368(4) 0.15151(18) 0.0344(13) Uani 1 1 d .
H8 H 0.6926 0.9896 0.1293 0.041 Uiso 1 1 calc R
C9 C 0.6175(4) 0.9409(3) 0.19902(18) 0.0322(13) Uani 1 1 d .
H9 H 0.6373 0.8857 0.2210 0.039 Uiso 1 1 calc R
C10 C 0.4384(4) 0.9016(4) 0.13135(19) 0.0338(13) Uani 1 1 d .
C11 C 0.4309(5) 0.8027(4) 0.1156(2) 0.0455(15) Uani 1 1 d .
H11 H 0.4462 0.7555 0.1402 0.055 Uiso 1 1 calc R
C12 C 0.4008(5) 0.7733(4) 0.0632(2) 0.0518(16) Uani 1 1 d .
H12 H 0.3970 0.7063 0.0523 0.062 Uiso 1 1 calc R
C13 C 0.3764(5) 0.8430(5) 0.0274(2) 0.0468(15) Uani 1 1 d .
C14 C 0.3811(5) 0.9426(5) 0.0435(2) 0.0558(16) Uani 1 1 d .
H14 H 0.3636 0.9897 0.0190 0.067 Uiso 1 1 calc R
C15 C 0.4117(5) 0.9718(4) 0.0955(2) 0.0475(15) Uani 1 1 d .
H15 H 0.4145 1.0387 0.1066 0.057 Uiso 1 1 calc R
C16 C 0.3982(4) 0.9592(3) 0.2215(2) 0.0296(12) Uani 1 1 d .
C17 C 0.2613(5) 0.9301(5) 0.2031(2) 0.0413(14) Uani 1 1 d .
C18 C 0.0809(5) 0.9826(5) 0.1569(3) 0.086(2) Uani 1 1 d .
H18A H 0.0852 0.9334 0.1285 0.128 Uiso 1 1 calc R
H18B H 0.0492 1.0415 0.1431 0.128 Uiso 1 1 calc R
H18C H 0.0250 0.9570 0.1824 0.128 Uiso 1 1 calc R
C19 C 0.4341(4) 1.0046(3) 0.26949(19) 0.0300(12) Uani 1 1 d .
C20 C 0.3472(5) 1.0255(4) 0.3109(2) 0.0398(14) Uani 1 1 d .
C21 C 0.1364(5) 1.0043(5) 0.3378(2) 0.0691(18) Uani 1 1 d .
H21A H 0.1697 0.9826 0.3710 0.104 Uiso 1 1 calc R
H21B H 0.0583 0.9659 0.3271 0.104 Uiso 1 1 calc R
H21C H 0.1210 1.0734 0.3417 0.104 Uiso 1 1 calc R
C22 C 0.5714(4) 1.0393(3) 0.28480(17) 0.0281(12) Uani 1 1 d .
C23 C 0.5866(5) 1.1464(4) 0.3114(2) 0.0363(13) Uani 1 1 d .
C24 C 0.7055(5) 1.2353(4) 0.3882(2) 0.0588(17) Uani 1 1 d .
H24A H 0.7067 1.2921 0.3662 0.071 Uiso 1 1 calc R
H24B H 0.7917 1.2301 0.4025 0.071 Uiso 1 1 calc R
C25 C 0.6240(6) 1.2548(5) 0.4331(2) 0.0545(17) Uani 1 1 d .
C26 C 0.5421(7) 1.1838(6) 0.4520(3) 0.0717(19) Uani 1 1 d .
H26 H 0.5357 1.1200 0.4359 0.086 Uiso 1 1 calc R
C27 C 0.4684(7) 1.2028(7) 0.4942(3) 0.102(3) Uani 1 1 d .
H27 H 0.4137 1.1527 0.5060 0.123 Uiso 1 1 calc R
C28 C 0.4767(9) 1.2939(10) 0.5177(4) 0.122(4) Uani 1 1 d .
H28 H 0.4286 1.3069 0.5466 0.146 Uiso 1 1 calc R
C29 C 0.5562(11) 1.3693(7) 0.4996(4) 0.119(4) Uani 1 1 d .
H29 H 0.5601 1.4329 0.5158 0.143 Uiso 1 1 calc R
C30 C 0.6311(7) 1.3500(5) 0.4564(3) 0.089(2) Uani 1 1 d .
H30 H 0.6844 1.4004 0.4439 0.107 Uiso 1 1 calc R
C31 C 0.6945(5) 1.0500(4) 0.3660(2) 0.0400(14) Uani 1 1 d .
C32 C 0.7668(5) 1.0194(5) 0.4088(2) 0.0607(17) Uani 1 1 d .
H32 H 0.8060 1.0650 0.4344 0.073 Uiso 1 1 calc R
C33 C 0.7782(6) 0.9185(6) 0.4118(3) 0.080(2) Uani 1 1 d .
H33 H 0.8266 0.8959 0.4399 0.096 Uiso 1 1 calc R
C34 C 0.7199(7) 0.8514(5) 0.3743(3) 0.076(2) Uani 1 1 d .
H34 H 0.7289 0.7839 0.3774 0.092 Uiso 1 1 calc R
C35 C 0.6471(5) 0.8827(4) 0.3316(2) 0.0497(15) Uani 1 1 d .
H35 H 0.6062 0.8366 0.3066 0.060 Uiso 1 1 calc R
C36 C 0.6368(4) 0.9826(4) 0.32685(19) 0.0335(13) Uani 1 1 d .
C37 C 0.6463(4) 1.0415(3) 0.23309(18) 0.0296(12) Uani 1 1 d .
C38 C 0.6144(5) 1.1237(4) 0.1999(2) 0.0352(14) Uani 1 1 d .
C39 C 0.7855(6) 1.0526(4) 0.24699(19) 0.0393(14) Uani 1 1 d .
C40 C 0.0847(5) 0.3246(5) 0.1677(2) 0.0525(16) Uani 1 1 d .
C41 C 0.1728(6) 0.2670(4) 0.1905(2) 0.0596(17) Uani 1 1 d .
H41 H 0.1529 0.1998 0.1949 0.071 Uiso 1 1 calc R
C42 C 0.2908(5) 0.3113(4) 0.2066(2) 0.0481(15) Uani 1 1 d .
H42 H 0.3522 0.2734 0.2215 0.058 Uiso 1 1 calc R
C43 C 0.3190(5) 0.4109(4) 0.20102(19) 0.0389(14) Uani 1 1 d .
C44 C 0.2287(5) 0.4679(4) 0.1799(2) 0.0456(15) Uani 1 1 d .
H44 H 0.2476 0.5357 0.1768 0.055 Uiso 1 1 calc R
C45 C 0.1094(5) 0.4243(5) 0.1633(2) 0.0538(16) Uani 1 1 d .
H45 H 0.0471 0.4624 0.1493 0.065 Uiso 1 1 calc R
C46 C 0.4975(4) 0.4558(3) 0.26902(19) 0.0324(13) Uani 1 1 d .
H46 H 0.5424 0.3957 0.2740 0.039 Uiso 1 1 calc R
C47 C 0.3976(4) 0.4602(4) 0.3080(2) 0.0377(13) Uani 1 1 d .
H47 H 0.3441 0.5117 0.3068 0.045 Uiso 1 1 calc R
C48 C 0.3819(4) 0.3943(4) 0.3441(2) 0.0383(14) Uani 1 1 d .
H48 H 0.4365 0.3434 0.3443 0.046 Uiso 1 1 calc R
C49 C 0.2870(5) 0.3930(4) 0.3839(2) 0.0395(14) Uani 1 1 d .
C50 C 0.2436(5) 0.3019(4) 0.4017(2) 0.0444(14) Uani 1 1 d .
H50 H 0.2801 0.2443 0.3908 0.053 Uiso 1 1 calc R
C51 C 0.1467(6) 0.2971(5) 0.4352(2) 0.0564(16) Uani 1 1 d .
C52 C 0.0941(7) 0.3795(6) 0.4536(3) 0.086(2) Uani 1 1 d .
H52 H 0.0292 0.3748 0.4768 0.103 Uiso 1 1 calc R
C53 C 0.1393(7) 0.4703(6) 0.4370(3) 0.086(2) Uani 1 1 d .
H53 H 0.1040 0.5276 0.4492 0.103 Uiso 1 1 calc R
C54 C 0.2355(6) 0.4781(4) 0.4028(2) 0.0578(16) Uani 1 1 d .
H54 H 0.2657 0.5402 0.3925 0.069 Uiso 1 1 calc R
C55 C 0.5957(5) 0.5486(3) 0.27674(19) 0.0348(13) Uani 1 1 d .
C56 C 0.6456(5) 0.5605(4) 0.3327(2) 0.0418(14) Uani 1 1 d .
C57 C 0.5240(5) 0.6369(4) 0.2640(2) 0.0432(15) Uani 1 1 d .
C58 C 0.7056(4) 0.5375(3) 0.23941(18) 0.0318(13) Uani 1 1 d .
C59 C 0.8012(4) 0.4680(4) 0.25941(18) 0.0291(12) Uani 1 1 d .
C60 C 0.7917(5) 0.3669(4) 0.26227(19) 0.0391(14) Uani 1 1 d .
H60 H 0.7168 0.3295 0.2510 0.047 Uiso 1 1 calc R
C61 C 0.8963(6) 0.3214(4) 0.2824(2) 0.0523(16) Uani 1 1 d .
H61 H 0.8909 0.2530 0.2857 0.063 Uiso 1 1 calc R
C62 C 1.0074(5) 0.3770(5) 0.2973(2) 0.0568(16) Uani 1 1 d .
H62 H 1.0765 0.3452 0.3107 0.068 Uiso 1 1 calc R
C63 C 1.0201(5) 0.4779(4) 0.2933(2) 0.0485(15) Uani 1 1 d .
H63 H 1.0965 0.5148 0.3026 0.058 Uiso 1 1 calc R
C64 C 0.9141(5) 0.5224(4) 0.27455(19) 0.0378(13) Uani 1 1 d .
C65 C 1.0121(5) 0.6987(4) 0.2680(2) 0.0518(16) Uani 1 1 d .
H65A H 0.9819 0.7602 0.2558 0.062 Uiso 1 1 calc R
H65B H 1.0731 0.6769 0.2435 0.062 Uiso 1 1 calc R
C66 C 1.0791(5) 0.7193(3) 0.3220(2) 0.0415(14) Uani 1 1 d .
C67 C 1.0160(6) 0.7159(4) 0.3677(3) 0.0674(18) Uani 1 1 d .
H67 H 0.9295 0.6967 0.3662 0.081 Uiso 1 1 calc R
C68 C 1.0812(8) 0.7411(5) 0.4163(3) 0.081(2) Uani 1 1 d .
H68 H 1.0379 0.7400 0.4472 0.097 Uiso 1 1 calc R
C69 C 1.2084(8) 0.7675(5) 0.4187(3) 0.081(2) Uani 1 1 d .
H69 H 1.2517 0.7848 0.4513 0.097 Uiso 1 1 calc R
C70 C 1.2713(6) 0.7685(5) 0.3743(3) 0.074(2) Uani 1 1 d .
H70 H 1.3584 0.7852 0.3763 0.089 Uiso 1 1 calc R
C71 C 1.2089(5) 0.7451(4) 0.3258(2) 0.0546(16) Uani 1 1 d .
H71 H 1.2538 0.7467 0.2953 0.065 Uiso 1 1 calc R
C72 C 0.7884(5) 0.6392(4) 0.2437(2) 0.0401(14) Uani 1 1 d .
C73 C 0.6483(5) 0.5116(3) 0.18384(19) 0.0330(13) Uani 1 1 d .
C74 C 0.7366(6) 0.5215(4) 0.1423(2) 0.0437(14) Uani 1 1 d .
C75 C 0.7722(6) 0.4886(5) 0.0522(2) 0.077(2) Uani 1 1 d .
H75A H 0.7915 0.5571 0.0451 0.116 Uiso 1 1 calc R
H75B H 0.7305 0.4540 0.0212 0.116 Uiso 1 1 calc R
H75C H 0.8495 0.4588 0.0615 0.116 Uiso 1 1 calc R
C76 C 0.5260(5) 0.4761(3) 0.1750(2) 0.0330(13) Uani 1 1 d .
C77 C 0.4629(5) 0.4619(5) 0.1194(2) 0.0418(14) Uani 1 1 d .
C78 C 0.3750(6) 0.3465(5) 0.0532(2) 0.094(2) Uani 1 1 d .
H78A H 0.2972 0.3789 0.0535 0.141 Uiso 1 1 calc R
H78B H 0.3561 0.2760 0.0475 0.141 Uiso 1 1 calc R
H78C H 0.4245 0.3707 0.0253 0.141 Uiso 1 1 calc R
Cl1 Cl 1.0737(3) 0.65541(17) 0.04541(14) 0.1949(15) Uani 1 1 d .
Cl2 Cl 0.08745(17) 0.18166(13) 0.45562(7) 0.0885(6) Uani 1 1 d .
N1 N 0.5911(5) 1.1834(4) 0.17198(18) 0.0589(14) Uani 1 1 d .
N2 N 0.8910(5) 1.0600(4) 0.25678(19) 0.0659(15) Uani 1 1 d .
N3 N 0.6663(4) 1.1464(3) 0.35503(15) 0.0373(11) Uani 1 1 d .
N4 N 0.4803(4) 0.9335(3) 0.18498(15) 0.0331(10) Uani 1 1 d .
N5 N 0.4467(4) 0.4546(3) 0.21423(17) 0.0363(11) Uani 1 1 d .
N6 N 0.4623(5) 0.6993(4) 0.2535(2) 0.0671(16) Uani 1 1 d .
N7 N 0.6860(5) 0.5698(4) 0.3751(2) 0.0640(15) Uani 1 1 d .
N8 N 0.9053(4) 0.6241(3) 0.26620(16) 0.0419(11) Uani 1 1 d .
O1 O 0.5419(3) 1.2185(3) 0.29310(13) 0.0463(10) Uani 1 1 d .
O2 O 0.3809(3) 1.0669(3) 0.35299(15) 0.0616(11) Uani 1 1 d .
O3 O 0.2273(3) 0.9908(3) 0.29800(13) 0.0574(11) Uani 1 1 d .
O4 O 0.2129(3) 0.8470(3) 0.20347(14) 0.0556(11) Uani 1 1 d .
O5 O 0.2084(3) 1.0068(3) 0.18251(14) 0.0517(10) Uani 1 1 d .
O6 O 0.4272(4) 0.5309(3) 0.09585(15) 0.0636(12) Uani 1 1 d .
O7 O 0.4463(3) 0.3675(3) 0.10351(14) 0.0563(11) Uani 1 1 d .
O8 O 0.8447(4) 0.5588(3) 0.15031(13) 0.0545(10) Uani 1 1 d .
O9 O 0.6907(3) 0.4828(3) 0.09510(16) 0.0618(11) Uani 1 1 d .
O10 O 0.7527(3) 0.7186(3) 0.23187(14) 0.0525(10) Uani 1 1 d .

loop_
_atom_site_aniso_label
_atom_site_aniso_U_11
_atom_site_aniso_U_22
_atom_site_aniso_U_33
_atom_site_aniso_U_23
_atom_site_aniso_U_13
_atom_site_aniso_U_12
Br1 0.0967(6) 0.1054(6) 0.0406(4) -0.0165(4) -0.0113(4) 0.0013(4)
Br2 0.0421(4) 0.1311(7) 0.0820(5) -0.0126(5) -0.0054(4) -0.0264(4)
C1 0.075(5) 0.059(5) 0.160(9) -0.044(6) 0.081(6) -0.017(4)
C2 0.111(8) 0.167(11) 0.094(8) -0.025(7) 0.075(6) -0.015(7)
C3 0.123(8) 0.229(12) 0.058(6) 0.036(7) 0.043(6) 0.041(8)
C4 0.083(5) 0.154(7) 0.045(5) 0.028(5) 0.029(4) 0.045(5)
C5 0.048(4) 0.055(4) 0.042(4) -0.006(4) 0.014(3) -0.004(3)
C6 0.071(5) 0.047(4) 0.101(6) -0.007(4) 0.053(4) -0.007(4)
C7 0.043(3) 0.040(4) 0.040(4) 0.006(3) 0.014(3) 0.007(3)
C8 0.041(3) 0.035(3) 0.026(3) 0.004(3) 0.003(3) -0.005(3)
C9 0.034(3) 0.033(3) 0.030(3) 0.000(3) 0.002(3) 0.004(3)
C10 0.031(3) 0.040(4) 0.029(3) 0.000(3) 0.002(2) -0.002(3)
C11 0.066(4) 0.034(4) 0.035(4) 0.003(3) 0.000(3) -0.009(3)
C12 0.064(4) 0.041(4) 0.047(4) -0.013(3) -0.002(3) -0.004(3)
C13 0.039(3) 0.063(4) 0.037(4) -0.003(4) -0.002(3) 0.000(3)
C14 0.061(4) 0.063(5) 0.045(4) 0.015(3) -0.004(3) 0.013(3)
C15 0.065(4) 0.045(4) 0.033(4) -0.005(3) -0.004(3) 0.012(3)
C16 0.031(3) 0.026(3) 0.031(3) 0.001(3) 0.001(3) -0.001(3)
C17 0.040(4) 0.042(4) 0.041(4) -0.008(3) 0.007(3) -0.001(3)
C18 0.039(4) 0.105(5) 0.109(6) -0.014(4) -0.024(4) 0.014(4)
C19 0.028(3) 0.030(3) 0.032(3) 0.004(3) 0.004(3) -0.001(2)
C20 0.034(4) 0.043(4) 0.043(4) 0.006(3) 0.005(3) -0.002(3)
C21 0.048(4) 0.088(5) 0.073(5) 0.000(4) 0.022(4) 0.003(3)
C22 0.033(3) 0.023(3) 0.028(3) 0.000(2) -0.001(2) 0.002(2)
C23 0.040(3) 0.029(4) 0.040(4) 0.000(3) 0.009(3) -0.002(3)
C24 0.076(4) 0.043(4) 0.051(4) -0.013(3) -0.009(4) -0.017(3)
C25 0.077(5) 0.050(4) 0.036(4) -0.014(4) -0.006(3) 0.012(4)
C26 0.073(5) 0.093(6) 0.050(5) -0.012(4) 0.006(4) 0.025(5)
C27 0.095(6) 0.149(9) 0.061(6) -0.027(5) 0.002(5) 0.024(6)
C28 0.117(8) 0.188(12) 0.067(7) -0.025(8) -0.004(6) 0.077(8)
C29 0.186(11) 0.102(8) 0.068(7) -0.046(6) -0.039(7) 0.082(7)
C30 0.146(7) 0.062(5) 0.057(5) -0.011(4) -0.023(5) 0.030(5)
C31 0.039(3) 0.046(4) 0.035(3) -0.001(3) 0.002(3) 0.006(3)
C32 0.066(4) 0.065(5) 0.049(4) 0.002(3) -0.015(3) 0.006(4)
C33 0.103(6) 0.076(6) 0.060(5) 0.011(4) -0.022(4) 0.026(5)
C34 0.112(6) 0.061(5) 0.062(5) 0.016(4) -0.004(4) 0.041(4)
C35 0.061(4) 0.041(4) 0.049(4) 0.003(3) 0.008(3) 0.010(3)
C36 0.040(3) 0.025(3) 0.036(3) 0.000(3) 0.004(3) 0.007(3)
C37 0.028(3) 0.032(3) 0.029(3) 0.001(3) 0.004(2) 0.006(3)
C38 0.035(3) 0.034(4) 0.036(4) -0.001(3) 0.003(3) 0.001(3)
C39 0.039(4) 0.039(3) 0.039(3) -0.003(3) -0.001(3) 0.006(3)
C40 0.032(4) 0.074(5) 0.049(4) -0.004(3) 0.008(3) -0.016(4)
C41 0.050(4) 0.057(4) 0.069(4) 0.004(3) -0.008(3) -0.006(4)
C42 0.034(4) 0.048(4) 0.061(4) 0.004(3) -0.003(3) 0.005(3)
C43 0.030(3) 0.037(4) 0.050(4) 0.001(3) 0.004(3) 0.002(3)
C44 0.042(4) 0.031(3) 0.065(4) 0.008(3) 0.008(3) 0.003(3)
C45 0.029(4) 0.073(5) 0.061(4) 0.013(4) -0.005(3) 0.007(3)
C46 0.030(3) 0.030(3) 0.038(3) 0.006(3) 0.006(3) 0.001(3)
C47 0.027(3) 0.045(4) 0.042(4) 0.008(3) 0.003(3) 0.003(3)
C48 0.030(3) 0.040(4) 0.046(4) 0.002(3) 0.009(3) 0.001(3)
C49 0.036(3) 0.034(4) 0.049(4) 0.006(3) 0.003(3) 0.004(3)
C50 0.044(4) 0.046(4) 0.045(4) 0.002(3) 0.009(3) 0.014(3)
C51 0.061(4) 0.052(4) 0.058(4) 0.013(4) 0.018(4) 0.006(4)
C52 0.108(6) 0.076(6) 0.083(5) 0.019(5) 0.066(4) 0.010(5)
C53 0.111(6) 0.077(6) 0.080(5) 0.008(4) 0.059(5) 0.039(5)
C54 0.077(5) 0.042(4) 0.058(4) 0.007(3) 0.021(4) 0.007(4)
C55 0.042(3) 0.025(3) 0.038(4) 0.004(3) 0.003(3) 0.005(3)
C56 0.036(3) 0.037(3) 0.053(4) -0.003(3) 0.013(3) 0.001(3)
C57 0.045(4) 0.035(4) 0.049(4) 0.002(3) 0.007(3) -0.002(3)
C58 0.029(3) 0.027(3) 0.041(3) 0.003(3) 0.007(3) 0.001(3)
C59 0.025(3) 0.019(3) 0.043(3) 0.003(3) 0.004(2) 0.002(3)
C60 0.025(3) 0.037(4) 0.056(4) 0.002(3) 0.005(3) 0.007(3)
C61 0.055(4) 0.032(3) 0.072(4) 0.008(3) 0.008(3) 0.013(3)
C62 0.038(4) 0.058(5) 0.075(5) 0.007(4) -0.005(3) 0.020(4)
C63 0.036(4) 0.044(4) 0.064(4) 0.003(3) 0.002(3) -0.008(3)
C64 0.031(3) 0.035(4) 0.048(4) 0.010(3) 0.001(3) 0.001(3)
C65 0.044(3) 0.049(4) 0.059(4) 0.005(3) 0.006(3) -0.022(3)
C66 0.040(4) 0.029(3) 0.055(4) 0.004(3) 0.003(3) -0.003(3)
C67 0.061(4) 0.075(5) 0.066(5) 0.001(4) 0.013(4) -0.003(4)
C68 0.112(7) 0.082(5) 0.052(5) 0.000(4) 0.023(5) 0.016(5)
C69 0.098(7) 0.077(5) 0.064(6) -0.003(4) -0.015(5) 0.006(5)
C70 0.053(4) 0.073(5) 0.092(6) 0.005(5) -0.020(5) -0.007(4)
C71 0.041(4) 0.056(4) 0.064(4) 0.005(3) 0.001(3) -0.009(3)
C72 0.043(4) 0.035(4) 0.042(4) 0.006(3) 0.003(3) -0.010(3)
C73 0.029(3) 0.034(3) 0.036(3) 0.001(3) 0.001(3) 0.001(3)
C74 0.041(4) 0.044(4) 0.047(4) 0.008(3) 0.008(3) 0.007(3)
C75 0.076(5) 0.112(6) 0.046(4) 0.005(4) 0.020(4) -0.003(4)
C76 0.034(3) 0.030(3) 0.035(4) 0.005(3) 0.001(3) 0.002(3)
C77 0.029(3) 0.052(4) 0.044(4) 0.006(4) 0.007(3) -0.001(3)
C78 0.096(5) 0.100(5) 0.076(5) -0.039(4) -0.034(4) 0.010(4)
Cl1 0.161(2) 0.0943(18) 0.344(4) -0.038(2) 0.180(3) 0.0095(17)
Cl2 0.1037(14) 0.0779(13) 0.0885(13) 0.0269(10) 0.0449(11) -0.0072(11)
N1 0.077(4) 0.052(3) 0.050(3) 0.014(3) 0.006(3) 0.009(3)
N2 0.040(3) 0.081(4) 0.075(4) -0.002(3) -0.001(3) 0.004(3)
N3 0.048(3) 0.029(3) 0.032(3) -0.008(2) -0.005(2) -0.001(2)
N4 0.033(3) 0.038(3) 0.027(3) -0.002(2) 0.003(2) -0.004(2)
N5 0.025(3) 0.041(3) 0.041(3) 0.003(2) 0.000(2) -0.006(2)
N6 0.060(4) 0.053(4) 0.092(4) 0.007(3) 0.007(3) 0.024(3)
N7 0.067(4) 0.075(4) 0.047(3) -0.010(3) 0.003(3) -0.004(3)
N8 0.038(3) 0.031(3) 0.055(3) 0.012(2) 0.000(2) -0.011(2)
O1 0.057(3) 0.035(2) 0.048(2) 0.004(2) 0.0053(19) 0.009(2)
O2 0.049(2) 0.090(3) 0.042(3) -0.024(2) 0.008(2) -0.005(2)
O3 0.035(2) 0.088(3) 0.047(2) -0.012(2) 0.012(2) -0.006(2)
O4 0.048(2) 0.050(3) 0.065(3) -0.002(2) 0.004(2) -0.014(2)
O5 0.037(2) 0.047(3) 0.069(3) -0.006(2) -0.010(2) 0.004(2)
O6 0.069(3) 0.069(3) 0.056(3) 0.021(2) -0.002(2) 0.011(2)
O7 0.060(3) 0.053(3) 0.054(3) -0.010(2) -0.005(2) 0.002(2)
O8 0.040(2) 0.068(3) 0.055(3) 0.008(2) 0.009(2) -0.007(2)
O9 0.052(2) 0.090(3) 0.041(3) -0.007(2) 0.014(2) -0.009(2)
O10 0.059(3) 0.029(2) 0.069(3) 0.016(2) 0.003(2) -0.003(2)

loop_
_atom_type_symbol
_atom_type_description
_atom_type_scat_dispersion_real
_atom_type_scat_dispersion_imag
_atom_type_scat_source
C C 0.0033 0.0016 'International Tables Vol C Tables 4.2.6.8 and 6.1.1.4'
H H 0.0000 0.0000 'International Tables Vol C Tables 4.2.6.8 and 6.1.1.4'
N N 0.0061 0.0033 'International Tables Vol C Tables 4.2.6.8 and 6.1.1.4'
O O 0.0106 0.0060 'International Tables Vol C Tables 4.2.6.8 and 6.1.1.4'
Cl Cl 0.1484 0.1585 'International Tables Vol C Tables 4.2.6.8 and 6.1.1.4'
Br Br -0.2901 2.4595 'International Tables Vol C Tables 4.2.6.8 and 6.1.1.4'

loop_
_geom_angle_atom_site_label_1
_geom_angle_atom_site_label_2
_geom_angle_atom_site_label_3
_geom_angle
C2 C1 C6 121.8(8)
C2 C1 Cl1 120.3(8)
C6 C1 Cl1 117.9(8)
C1 C2 C3 118.5(8)
C1 C2 H2 120.7
C3 C2 H2 120.7
C2 C3 C4 120.7(9)
C2 C3 H3 119.7
C4 C3 H3 119.7
C5 C4 C3 121.4(8)
C5 C4 H4 119.3
C3 C4 H4 119.3
C4 C5 C6 118.0(6)
C4 C5 C7 124.3(6)
C6 C5 C7 117.7(6)
C1 C6 C5 119.5(7)
C1 C6 H6 120.2
C5 C6 H6 120.2
C8 C7 C5 127.2(5)
C8 C7 H7 116.4
C5 C7 H7 116.4
C7 C8 C9 123.1(5)
C7 C8 H8 118.4
C9 C8 H8 118.4
N4 C9 C8 112.1(4)
N4 C9 C37 105.8(4)
C8 C9 C37 112.2(4)
N4 C9 H9 108.9
C8 C9 H9 108.9
C37 C9 H9 108.9
C11 C10 C15 120.4(5)
C11 C10 N4 120.2(5)
C15 C10 N4 119.3(5)
C10 C11 C12 120.0(5)
C10 C11 H11 120.0
C12 C11 H11 120.0
C13 C12 C11 119.7(5)
C13 C12 H12 120.2
C11 C12 H12 120.2
C12 C13 C14 120.5(5)
C12 C13 Br1 120.7(5)
C14 C13 Br1 118.7(5)
C15 C14 C13 119.8(5)
C15 C14 H14 120.1
C13 C14 H14 120.1
C14 C15 C10 119.7(5)
C14 C15 H15 120.2
C10 C15 H15 120.2
N4 C16 C19 124.1(4)
N4 C16 C17 112.4(4)
C19 C16 C17 123.5(5)
O4 C17 O5 125.8(5)
O4 C17 C16 123.6(5)
O5 C17 C16 110.3(5)
O5 C18 H18A 109.5
O5 C18 H18B 109.5
H18A C18 H18B 109.5
O5 C18 H18C 109.5
H18A C18 H18C 109.5
H18B C18 H18C 109.5
C16 C19 C20 124.6(4)
C16 C19 C22 121.7(4)
C20 C19 C22 113.7(4)
O2 C20 O3 123.2(5)
O2 C20 C19 123.5(5)
O3 C20 C19 113.3(5)
O3 C21 H21A 109.5
O3 C21 H21B 109.5
H21A C21 H21B 109.5
O3 C21 H21C 109.5
H21A C21 H21C 109.5
H21B C21 H21C 109.5
C36 C22 C19 116.0(4)
C36 C22 C23 100.6(4)
C19 C22 C23 112.6(4)
C36 C22 C37 111.7(4)
C19 C22 C37 108.3(3)
C23 C22 C37 107.1(4)
O1 C23 N3 126.4(5)
O1 C23 C22 125.0(5)
N3 C23 C22 108.4(5)
N3 C24 C25 115.1(5)
N3 C24 H24A 108.5
C25 C24 H24A 108.5
N3 C24 H24B 108.5
C25 C24 H24B 108.5
H24A C24 H24B 107.5
C26 C25 C30 118.5(7)
C26 C25 C24 123.4(6)
C30 C25 C24 118.1(7)
C25 C26 C27 122.6(7)
C25 C26 H26 118.7
C27 C26 H26 118.7
C28 C27 C26 119.3(9)
C28 C27 H27 120.3
C26 C27 H27 120.3
C27 C28 C29 120.6(10)
C27 C28 H28 119.7
C29 C28 H28 119.7
C28 C29 C30 120.1(9)
C28 C29 H29 119.9
C30 C29 H29 119.9
C25 C30 C29 118.8(8)
C25 C30 H30 120.6
C29 C30 H30 120.6
C32 C31 C36 121.9(5)
C32 C31 N3 128.1(5)
C36 C31 N3 109.9(4)
C33 C32 C31 117.4(5)
C33 C32 H32 121.3
C31 C32 H32 121.3
C34 C33 C32 121.3(6)
C34 C33 H33 119.3
C32 C33 H33 119.3
C33 C34 C35 120.9(6)
C33 C34 H34 119.6
C35 C34 H34 119.6
C36 C35 C34 119.0(5)
C36 C35 H35 120.5
C34 C35 H35 120.5
C35 C36 C31 119.4(5)
C35 C36 C22 131.7(4)
C31 C36 C22 108.9(4)
C38 C37 C39 108.1(4)
C38 C37 C22 112.6(4)
C39 C37 C22 110.1(4)
C38 C37 C9 108.4(4)
C39 C37 C9 107.2(4)
C22 C37 C9 110.3(4)
N1 C38 C37 176.1(6)
N2 C39 C37 178.9(6)
C45 C40 C41 122.0(5)
C45 C40 Br2 118.7(5)
C41 C40 Br2 119.3(5)
C42 C41 C40 118.3(5)
C42 C41 H41 120.8
C40 C41 H41 120.8
C43 C42 C41 120.6(5)
C43 C42 H42 119.7
C41 C42 H42 119.7
C44 C43 C42 120.3(5)
C44 C43 N5 119.8(5)
C42 C43 N5 119.8(5)
C43 C44 C45 119.8(5)
C43 C44 H44 120.1
C45 C44 H44 120.1
C40 C45 C44 118.9(5)
C40 C45 H45 120.5
C44 C45 H45 120.5
N5 C46 C47 113.1(4)
N5 C46 C55 105.8(4)
C47 C46 C55 111.3(4)
N5 C46 H46 108.8
C47 C46 H46 108.8
C55 C46 H46 108.8
C48 C47 C46 122.8(5)
C48 C47 H47 118.6
C46 C47 H47 118.6
C47 C48 C49 126.5(5)
C47 C48 H48 116.7
C49 C48 H48 116.7
C54 C49 C50 118.9(5)
C54 C49 C48 122.8(5)
C50 C49 C48 118.2(5)
C51 C50 C49 119.7(5)
C51 C50 H50 120.2
C49 C50 H50 120.2
C52 C51 C50 122.2(6)
C52 C51 Cl2 118.1(6)
C50 C51 Cl2 119.8(5)
C51 C52 C53 118.3(6)
C51 C52 H52 120.9
C53 C52 H52 120.9
C54 C53 C52 121.3(6)
C54 C53 H53 119.3
C52 C53 H53 119.3
C53 C54 C49 119.6(6)
C53 C54 H54 120.2
C49 C54 H54 120.2
C56 C55 C57 108.8(4)
C56 C55 C58 110.6(4)
C57 C55 C58 111.0(4)
C56 C55 C46 109.8(4)
C57 C55 C46 106.3(4)
C58 C55 C46 110.3(4)
N7 C56 C55 178.7(6)
N6 C57 C55 175.2(5)
C59 C58 C73 115.1(4)
C59 C58 C55 112.8(4)
C73 C58 C55 108.3(4)
C59 C58 C72 101.0(4)
C73 C58 C72 112.4(4)
C55 C58 C72 106.9(4)
C60 C59 C64 120.2(4)
C60 C59 C58 130.7(4)
C64 C59 C58 109.1(4)
C59 C60 C61 118.6(5)
C59 C60 H60 120.7
C61 C60 H60 120.7
C62 C61 C60 120.2(5)
C62 C61 H61 119.9
C60 C61 H61 119.9
C63 C62 C61 122.1(5)
C63 C62 H62 119.0
C61 C62 H62 119.0
C62 C63 C64 117.0(5)
C62 C63 H63 121.5
C64 C63 H63 121.5
C59 C64 C63 121.9(5)
C59 C64 N8 111.1(4)
C63 C64 N8 127.0(5)
N8 C65 C66 114.5(4)
N8 C65 H65A 108.6
C66 C65 H65A 108.6
N8 C65 H65B 108.6
C66 C65 H65B 108.6
H65A C65 H65B 107.6
C67 C66 C71 118.5(5)
C67 C66 C65 122.4(5)
C71 C66 C65 119.2(5)
C66 C67 C68 120.0(6)
C66 C67 H67 120.0
C68 C67 H67 120.0
C69 C68 C67 120.2(7)
C69 C68 H68 119.9
C67 C68 H68 119.9
C70 C69 C68 120.1(7)
C70 C69 H69 120.0
C68 C69 H69 120.0
C69 C70 C71 120.9(6)
C69 C70 H70 119.6
C71 C70 H70 119.6
C70 C71 C66 120.4(6)
C70 C71 H71 119.8
C66 C71 H71 119.8
O10 C72 N8 125.6(5)
O10 C72 C58 125.9(5)
N8 C72 C58 108.4(5)
C76 C73 C74 123.5(5)
C76 C73 C58 121.3(5)
C74 C73 C58 115.0(4)
O8 C74 O9 123.0(5)
O8 C74 C73 122.8(5)
O9 C74 C73 114.2(5)
O9 C75 H75A 109.5
O9 C75 H75B 109.5
H75A C75 H75B 109.5
O9 C75 H75C 109.5
H75A C75 H75C 109.5
H75B C75 H75C 109.5
C73 C76 N5 124.0(4)
C73 C76 C77 121.7(5)
N5 C76 C77 114.2(4)
O6 C77 O7 126.4(5)
O6 C77 C76 121.8(5)
O7 C77 C76 111.7(5)
O7 C78 H78A 109.5
O7 C78 H78B 109.5
H78A C78 H78B 109.5
O7 C78 H78C 109.5
H78A C78 H78C 109.5
H78B C78 H78C 109.5
C23 N3 C31 111.2(4)
C23 N3 C24 123.0(4)
C31 N3 C24 125.5(4)
C16 N4 C10 122.2(4)
C16 N4 C9 120.1(4)
C10 N4 C9 117.7(4)
C76 N5 C43 120.2(4)
C76 N5 C46 119.9(4)
C43 N5 C46 118.7(4)
C72 N8 C64 110.3(4)
C72 N8 C65 122.7(4)
C64 N8 C65 125.2(4)
C20 O3 C21 116.8(4)
C17 O5 C18 114.5(4)
C77 O7 C78 115.4(4)
C74 O9 C75 117.6(4)

loop_
_geom_bond_atom_site_label_1
_geom_bond_atom_site_label_2
_geom_bond_distance
Br1 C13 1.892(5)
Br2 C40 1.899(5)
C1 C2 1.345(11)
C1 C6 1.374(9)
C1 Cl1 1.749(8)
C2 C3 1.357(11)
C2 H2 0.9300
C3 C4 1.366(10)
C3 H3 0.9300
C4 C5 1.354(8)
C4 H4 0.9300
C5 C6 1.383(8)
C5 C7 1.464(7)
C6 H6 0.9300
C7 C8 1.302(6)
C7 H7 0.9300
C8 C9 1.483(6)
C8 H8 0.9300
C9 N4 1.468(5)
C9 C37 1.573(6)
C9 H9 0.9800
C10 C11 1.370(6)
C10 C15 1.378(6)
C10 N4 1.438(5)
C11 C12 1.377(6)
C11 H11 0.9300
C12 C13 1.367(7)
C12 H12 0.9300
C13 C14 1.382(7)
C14 C15 1.369(6)
C14 H14 0.9300
C15 H15 0.9300
C16 N4 1.354(6)
C16 C19 1.354(6)
C16 C17 1.512(7)
C17 O4 1.199(6)
C17 O5 1.327(6)
C18 O5 1.468(6)
C18 H18A 0.9600
C18 H18B 0.9600
C18 H18C 0.9600
C19 C20 1.464(7)
C19 C22 1.514(6)
C20 O2 1.201(5)
C20 O3 1.335(6)
C21 O3 1.446(6)
C21 H21A 0.9600
C21 H21B 0.9600
C21 H21C 0.9600
C22 C36 1.507(6)
C22 C23 1.559(6)
C22 C37 1.569(6)
C23 O1 1.214(5)
C23 N3 1.351(6)
C24 N3 1.452(6)
C24 C25 1.489(8)
C24 H24A 0.9700
C24 H24B 0.9700
C25 C26 1.368(8)
C25 C30 1.383(8)
C26 C27 1.382(9)
C26 H26 0.9300
C27 C28 1.334(11)
C27 H27 0.9300
C28 C29 1.386(12)
C28 H28 0.9300
C29 C30 1.411(11)
C29 H29 0.9300
C30 H30 0.9300
C31 C32 1.386(7)
C31 C36 1.393(6)
C31 N3 1.395(6)
C32 C33 1.382(7)
C32 H32 0.9300
C33 C34 1.366(8)
C33 H33 0.9300
C34 C35 1.393(7)
C34 H34 0.9300
C35 C36 1.372(6)
C35 H35 0.9300
C37 C38 1.472(7)
C37 C39 1.488(7)
C38 N1 1.130(6)
C39 N2 1.125(6)
C40 C45 1.364(7)
C40 C41 1.377(7)
C41 C42 1.374(7)
C41 H41 0.9300
C42 C43 1.373(6)
C42 H42 0.9300
C43 C44 1.371(6)
C43 N5 1.447(6)
C44 C45 1.386(6)
C44 H44 0.9300
C45 H45 0.9300
C46 N5 1.457(5)
C46 C47 1.489(6)
C46 C55 1.564(6)
C46 H46 0.9800
C47 C48 1.316(6)
C47 H47 0.9300
C48 C49 1.462(7)
C48 H48 0.9300
C49 C54 1.385(7)
C49 C50 1.386(7)
C50 C51 1.367(7)
C50 H50 0.9300
C51 C52 1.353(8)
C51 Cl2 1.751(6)
C52 C53 1.377(8)
C52 H52 0.9300
C53 C54 1.375(8)
C53 H53 0.9300
C54 H54 0.9300
C55 C56 1.480(7)
C55 C57 1.499(7)
C55 C58 1.551(6)
C56 N7 1.129(6)
C57 N6 1.136(6)
C58 C59 1.512(6)
C58 C73 1.513(6)
C58 C72 1.569(6)
C59 C60 1.367(6)
C59 C64 1.378(6)
C60 C61 1.388(6)
C60 H60 0.9300
C61 C62 1.370(7)
C61 H61 0.9300
C62 C63 1.369(7)
C62 H62 0.9300
C63 C64 1.382(6)
C63 H63 0.9300
C64 N8 1.408(6)
C65 N8 1.454(6)
C65 C66 1.505(7)
C65 H65A 0.9700
C65 H65B 0.9700
C66 C67 1.370(7)
C66 C71 1.388(7)
C67 C68 1.389(8)
C67 H67 0.9300
C68 C69 1.364(9)
C68 H68 0.9300
C69 C70 1.339(9)
C69 H69 0.9300
C70 C71 1.370(7)
C70 H70 0.9300
C71 H71 0.9300
C72 O10 1.208(5)
C72 N8 1.365(6)
C73 C76 1.348(6)
C73 C74 1.451(7)
C74 O8 1.216(6)
C74 O9 1.329(6)
C75 O9 1.426(6)
C75 H75A 0.9600
C75 H75B 0.9600
C75 H75C 0.9600
C76 N5 1.364(6)
C76 C77 1.519(7)
C77 O6 1.203(6)
C77 O7 1.315(6)
C78 O7 1.446(6)
C78 H78A 0.9600
C78 H78B 0.9600
C78 H78C 0.9600
